data_7105810
loop_
_publ_author_name
'Manuel Alcarazo'
'Karin Radkowski'
'Richard Goddard'
'Alois Furstner'

_publ_section_title
;
 Metal complexes with carbene ligands stabilized by lateral enamines
;
_journal_name_full Chem.Commun.
_journal_page_first 776
_journal_paper_doi 10.1039/c0cc03128c
_journal_volume 47
_journal_year 2011
_chemical_compound_source dichloromethane/diethylether
_chemical_formula_moiety 'C47 H48 Cl N2 P2 Pd 1+, C H2 Cl2, B F4 1-'
_chemical_formula_sum 'C48 H50 B Cl3 F4 N2 P2 Pd'
_chemical_formula_weight 1016.40
_chemical_name_systematic
;
2,5-di-(dimethyl-aminomethylidenyl)-cylcopentan-1-ylidene-chloro-
bis(triphenylphosphine)palladium(ii) tetrafluoroborate
dichloromethane solute
;
_space_group_IT_number 14
_symmetry_cell_setting monoclinic
_symmetry_Int_Tables_number 14
_symmetry_space_group_name_Hall '-P 2ybc'
_symmetry_space_group_name_H-M 'P 1 21/c 1'
_atom_sites_solution_hydrogens geom
_atom_sites_solution_primary direct
_atom_sites_solution_secondary difmap
_audit_block_code RKI-RE-150-01
_audit_creation_date 2010-07-29
_cell_angle_alpha 90.00
_cell_angle_beta 134.308(8)
_cell_angle_gamma 90.00
_cell_formula_units_Z 4
_cell_length_a 15.1142(25)
_cell_length_b 19.5329(32)
_cell_length_c 21.5750(26)
_cell_measurement_reflns_used 251834
_cell_measurement_temperature 100
_cell_measurement_theta_max 36.32
_cell_measurement_theta_min 2.45
_cell_volume 4558.0(13)
_computing_cell_refinement 'SAINT software (Bruker AXS, 2004)'
_computing_data_collection 'APEX2 (Bruker AXS, 2008)'
_computing_data_reduction 'SAINT software (Bruker AXS, 2004)'
_computing_molecular_graphics 'DIAMOND (Crystal Impact GbR, 2005)'
_computing_structure_refinement 'SHELXL-97 (G. M. Sheldrick, 2008)'
_computing_structure_solution 'SHELXS-97 (G. M. Sheldrick, 2008)'
_diffrn_ambient_temperature 100
_diffrn_detector_area_resol_mean 66.67
_diffrn_measured_fraction_theta_full 0.983
_diffrn_measured_fraction_theta_max 0.966
_diffrn_measurement_device_type 'Bruker-AXS Kappa Mach3 APEX-II'
_diffrn_measurement_method 'CCD \f- and \w-scans'
_diffrn_radiation_monochromator 'Incoatec Helios mirrors'
_diffrn_radiation_source '0.2 x 2mm^2^ focus rotating anode'
_diffrn_radiation_type Mo-K\a
_diffrn_radiation_wavelength 0.71073
_diffrn_reflns_av_R_equivalents 0.0622
_diffrn_reflns_av_sigmaI/netI 0.0517
_diffrn_reflns_limit_h_max 25
_diffrn_reflns_limit_h_min -25
_diffrn_reflns_limit_k_max 0
_diffrn_reflns_limit_k_min -32
_diffrn_reflns_limit_l_max 35
_diffrn_reflns_limit_l_min -24
_diffrn_reflns_number 251840
_diffrn_reflns_theta_full 27.50
_diffrn_reflns_theta_max 36.72
_diffrn_reflns_theta_min 6.80
_exptl_absorpt_coefficient_mu 0.706
_exptl_absorpt_correction_T_max 0.75
_exptl_absorpt_correction_T_min 0.62
_exptl_absorpt_correction_type empirical
_exptl_absorpt_process_details 'TWINABS (Bruker AXS, 2004)'
_exptl_crystal_colour orange
_exptl_crystal_density_diffrn 1.481
_exptl_crystal_description prism
_exptl_crystal_F_000 2080
_exptl_crystal_size_max 0.05
_exptl_crystal_size_mid 0.05
_exptl_crystal_size_min 0.05
_refine_diff_density_max 2.772
_refine_diff_density_min -2.330
_refine_diff_density_rms 0.149
_refine_ls_extinction_method none
_refine_ls_goodness_of_fit_ref 1.072
_refine_ls_hydrogen_treatment constr
_refine_ls_matrix_type full
_refine_ls_number_parameters 554
_refine_ls_number_reflns 23291
_refine_ls_number_restraints 0
_refine_ls_restrained_S_all 1.072
_refine_ls_R_factor_all 0.0686
_refine_ls_R_factor_gt 0.0445
_refine_ls_shift/su_max 0.001
_refine_ls_shift/su_mean 0.000
_refine_ls_structure_factor_coef Fsqd
_refine_ls_weighting_details 'calc w=1/[\s^2^(Fo^2^)+(0.0760P)^2^+1.2421P] where P=(Fo^2^+2Fc^2^)/3'
_refine_ls_weighting_scheme calc
_refine_ls_wR_factor_gt 0.1118
_refine_ls_wR_factor_ref 0.1251
_reflns_number_gt 18801
_reflns_number_total 23291
_reflns_threshold_expression >2sigma(I)
_cod_data_source_file C0CC03128C.TXT
_cod_data_source_block 7
_cod_original_cell_volume 4557.9(13)
_cod_original_sg_symbol_Hall '-p 2ybc'
_cod_original_sg_symbol_H-M P21/c
_cod_database_code 7105810

loop_
_symmetry_equiv_pos_as_xyz
'x, y, z'
'-x, y+1/2, -z+1/2'
'-x, -y, -z'
'x, -y-1/2, z-1/2'

loop_
_atom_site_label
_atom_site_type_symbol
_atom_site_fract_x
_atom_site_fract_y
_atom_site_fract_z
_atom_site_U_iso_or_equiv
_atom_site_adp_type
_atom_site_occupancy
_atom_site_symmetry_multiplicity
_atom_site_calc_flag
_atom_site_refinement_flags
_atom_site_disorder_assembly
_atom_site_disorder_group
C1 C 0.77004(18) 0.11968(8) 0.76215(14) 0.0125(3) Uani 1 1 d . . .
C2 C 0.67837(18) 0.12275(8) 0.76235(14) 0.0137(3) Uani 1 1 d . . .
C3 C 0.6389(2) 0.05145(9) 0.76171(18) 0.0188(4) Uani 1 1 d . . .
H3A H 0.5513 0.0447 0.7113 0.023 Uiso 1 1 calc R . .
H3B H 0.6556 0.0434 0.8135 0.023 Uiso 1 1 calc R . .
C4 C 0.7171(3) 0.00349(9) 0.7589(2) 0.0246(5) Uani 1 1 d . . .
H4A H 0.7681 -0.0264 0.8090 0.029 Uiso 1 1 calc R . .
H4B H 0.6645 -0.0244 0.7069 0.029 Uiso 1 1 calc R . .
C5 C 0.7968(2) 0.05116(9) 0.75907(16) 0.0163(3) Uani 1 1 d . . .
C6 C 0.64031(19) 0.18631(9) 0.76370(15) 0.0143(3) Uani 1 1 d . . .
H6 H 0.6824 0.2229 0.7665 0.017 Uiso 1 1 calc R . .
C7 C 0.8832(2) 0.03798(9) 0.75533(17) 0.0187(4) Uani 1 1 d . . .
H7 H 0.9202 0.0770 0.7571 0.022 Uiso 1 1 calc R . .
C8 C 0.4747(3) 0.15493(12) 0.7522(3) 0.0378(8) Uani 1 1 d . . .
H8A H 0.4212 0.1780 0.7547 0.057 Uiso 1 1 calc R . .
H8B H 0.5240 0.1219 0.7981 0.057 Uiso 1 1 calc R . .
H8C H 0.4259 0.1321 0.6974 0.057 Uiso 1 1 calc R . .
C9 C 0.5288(3) 0.27552(11) 0.7613(3) 0.0374(8) Uani 1 1 d . . .
H9A H 0.5392 0.2848 0.8098 0.056 Uiso 1 1 calc R . .
H9B H 0.4454 0.2859 0.7085 0.056 Uiso 1 1 calc R . .
H9C H 0.5850 0.3034 0.7654 0.056 Uiso 1 1 calc R . .
C10 C 0.8737(3) -0.08697(10) 0.7425(2) 0.0316(6) Uani 1 1 d . . .
H10A H 0.9368 -0.1210 0.7679 0.047 Uiso 1 1 calc R . .
H10B H 0.8044 -0.0976 0.6825 0.047 Uiso 1 1 calc R . .
H10C H 0.8477 -0.0865 0.7723 0.047 Uiso 1 1 calc R . .
C11 C 1.0122(3) -0.02001(12) 0.7442(3) 0.0334(6) Uani 1 1 d . . .
H11A H 1.0772 -0.0518 0.7856 0.050 Uiso 1 1 calc R . .
H11B H 1.0463 0.0251 0.7564 0.050 Uiso 1 1 calc R . .
H11C H 0.9728 -0.0333 0.6869 0.050 Uiso 1 1 calc R . .
C21 C 1.0290(2) 0.28648(10) 0.95340(14) 0.0135(3) Uani 1 1 d . . .
C22 C 1.1284(2) 0.30042(11) 1.04061(15) 0.0186(4) Uani 1 1 d . . .
H22 H 1.1793 0.2649 1.0787 0.022 Uiso 1 1 calc R . .
C23 C 1.1523(2) 0.36679(12) 1.07134(17) 0.0221(4) Uani 1 1 d . . .
H23 H 1.2180 0.3757 1.1301 0.027 Uiso 1 1 calc R . .
C24 C 1.0787(2) 0.41981(12) 1.01459(18) 0.0213(4) Uani 1 1 d . . .
H24 H 1.0961 0.4645 1.0351 0.026 Uiso 1 1 calc R . .
C25 C 0.9798(2) 0.40691(11) 0.92791(17) 0.0199(4) Uani 1 1 d . . .
H25 H 0.9305 0.4428 0.8899 0.024 Uiso 1 1 calc R . .
C26 C 0.9535(2) 0.34011(11) 0.89730(15) 0.0179(4) Uani 1 1 d . . .
H26 H 0.8851 0.3312 0.8390 0.022 Uiso 1 1 calc R . .
C31 C 0.9374(2) 0.16377(11) 0.96092(15) 0.0160(3) Uani 1 1 d . . .
C32 C 0.9303(2) 0.09284(12) 0.96564(16) 0.0197(4) Uani 1 1 d . . .
H32 H 0.9560 0.0638 0.9466 0.024 Uiso 1 1 calc R . .
C33 C 0.8851(3) 0.06545(13) 0.99847(19) 0.0244(5) Uani 1 1 d . . .
H33 H 0.8816 0.0182 1.0018 0.029 Uiso 1 1 calc R . .
C34 C 0.8454(3) 0.10791(15) 1.0263(2) 0.0322(6) Uani 1 1 d . . .
H34 H 0.8138 0.0893 1.0472 0.039 Uiso 1 1 calc R . .
C35 C 0.8529(4) 0.17811(16) 1.0228(3) 0.0351(7) Uani 1 1 d . . .
H35 H 0.8281 0.2069 1.0427 0.042 Uiso 1 1 calc R . .
C36 C 0.8974(3) 0.20578(11) 0.98939(19) 0.0248(5) Uani 1 1 d . . .
H36 H 0.9004 0.2531 0.9861 0.030 Uiso 1 1 calc R . .
C41 C 1.1321(2) 0.15582(10) 0.96695(14) 0.0147(3) Uani 1 1 d . . .
C42 C 1.2069(2) 0.13119(11) 1.05130(15) 0.0183(4) Uani 1 1 d . . .
H42 H 1.1818 0.1355 1.0801 0.022 Uiso 1 1 calc R . .
C43 C 1.3185(2) 0.10038(12) 1.09186(16) 0.0220(4) Uani 1 1 d . . .
H43 H 1.3684 0.0837 1.1480 0.026 Uiso 1 1 calc R . .
C44 C 1.3564(2) 0.09431(13) 1.04911(19) 0.0247(5) Uani 1 1 d . . .
H44 H 1.4321 0.0740 1.0772 0.030 Uiso 1 1 calc R . .
C45 C 1.2827(2) 0.11809(14) 0.96525(19) 0.0251(5) Uani 1 1 d . . .
H45 H 1.3086 0.1138 0.9370 0.030 Uiso 1 1 calc R . .
C46 C 1.1694(2) 0.14844(12) 0.92346(17) 0.0189(4) Uani 1 1 d . . .
H46 H 1.1186 0.1638 0.8667 0.023 Uiso 1 1 calc R . .
C51 C 0.6495(2) 0.28844(10) 0.57070(14) 0.0148(3) Uani 1 1 d . . .
C52 C 0.5783(3) 0.30152(11) 0.48356(16) 0.0223(4) Uani 1 1 d . . .
H52 H 0.5551 0.2658 0.4462 0.027 Uiso 1 1 calc R . .
C53 C 0.5420(3) 0.36811(13) 0.45247(17) 0.0273(5) Uani 1 1 d . . .
H53 H 0.4947 0.3769 0.3942 0.033 Uiso 1 1 calc R . .
C54 C 0.5757(3) 0.42127(12) 0.50751(19) 0.0239(5) Uani 1 1 d . . .
H54 H 0.5512 0.4657 0.4862 0.029 Uiso 1 1 calc R . .
C55 C 0.6454(2) 0.40887(11) 0.59398(18) 0.0213(4) Uani 1 1 d . . .
H55 H 0.6681 0.4448 0.6310 0.026 Uiso 1 1 calc R . .
C56 C 0.6816(2) 0.34234(11) 0.62546(16) 0.0184(4) Uani 1 1 d . . .
H56 H 0.7276 0.3337 0.6835 0.022 Uiso 1 1 calc R . .
C61 C 0.7239(2) 0.15731(10) 0.55562(14) 0.0150(3) Uani 1 1 d . . .
C62 C 0.6309(2) 0.13159(11) 0.47205(15) 0.0186(4) Uani 1 1 d . . .
H62 H 0.5485 0.1354 0.4437 0.022 Uiso 1 1 calc R . .
C63 C 0.6611(3) 0.10016(13) 0.43076(17) 0.0218(4) Uani 1 1 d . . .
H63 H 0.5986 0.0829 0.3750 0.026 Uiso 1 1 calc R . .
C64 C 0.7818(3) 0.09447(13) 0.47152(18) 0.0229(4) Uani 1 1 d . . .
H64 H 0.8013 0.0739 0.4434 0.027 Uiso 1 1 calc R . .
C65 C 0.8744(3) 0.11936(13) 0.55449(18) 0.0223(4) Uani 1 1 d . . .
H65 H 0.9565 0.1154 0.5823 0.027 Uiso 1 1 calc R . .
C66 C 0.8464(2) 0.15053(12) 0.59727(16) 0.0189(4) Uani 1 1 d . . .
H66 H 0.9095 0.1667 0.6535 0.023 Uiso 1 1 calc R . .
C71 C 0.5447(2) 0.16622(10) 0.56558(14) 0.0150(3) Uani 1 1 d . . .
C72 C 0.4530(3) 0.20843(12) 0.54420(17) 0.0214(4) Uani 1 1 d . . .
H72 H 0.4646 0.2556 0.5502 0.026 Uiso 1 1 calc R . .
C73 C 0.3443(3) 0.18091(17) 0.5139(2) 0.0295(5) Uani 1 1 d . . .
H73 H 0.2832 0.2097 0.4996 0.035 Uiso 1 1 calc R . .
C74 C 0.3262(3) 0.11124(17) 0.5049(2) 0.0317(6) Uani 1 1 d . . .
H74 H 0.2532 0.0930 0.4849 0.038 Uiso 1 1 calc R . .
C75 C 0.4163(3) 0.06839(14) 0.52567(19) 0.0280(5) Uani 1 1 d . . .
H75 H 0.4038 0.0213 0.5194 0.034 Uiso 1 1 calc R . .
C76 C 0.5251(2) 0.09538(12) 0.55581(17) 0.0202(4) Uani 1 1 d . . .
H76 H 0.5856 0.0663 0.5697 0.024 Uiso 1 1 calc R . .
C77A C 0.2016(8) 0.2547(4) 0.2712(6) 0.0335(14) Uiso 0.40 1 d P A 1
H77A H 0.2231 0.2438 0.3242 0.040 Uiso 0.40 1 calc PR A 1
H77B H 0.1178 0.2389 0.2231 0.040 Uiso 0.40 1 calc PR A 1
C77B C 0.2428(5) 0.2634(2) 0.3091(4) 0.0273(8) Uiso 0.60 1 d P A 2
H77C H 0.1704 0.2423 0.2921 0.033 Uiso 0.60 1 calc PR A 2
H77D H 0.3067 0.2665 0.3718 0.033 Uiso 0.60 1 calc PR A 2
B1 B 0.6555(3) 0.48713(11) 0.75758(18) 0.0216(4) Uani 1 1 d . . .
Cl1 Cl 0.96973(5) 0.27845(2) 0.76062(4) 0.01682(9) Uani 1 1 d . . .
Cl2 Cl 0.20595(7) 0.34519(3) 0.26365(6) 0.03400(14) Uani 1 1 d . . .
Cl3 Cl 0.29739(8) 0.21189(3) 0.27041(7) 0.03670(16) Uani 1 1 d . . .
F1 F 0.75910(19) 0.51002(9) 0.77688(16) 0.0391(4) Uani 1 1 d . . .
F2 F 0.65996(19) 0.50955(8) 0.82074(12) 0.0312(4) Uani 1 1 d . . .
F3 F 0.55267(18) 0.51377(8) 0.67823(11) 0.0345(4) Uani 1 1 d . . .
F4 F 0.65221(18) 0.41593(7) 0.75418(12) 0.0337(4) Uani 1 1 d . . .
N1 N 0.55411(18) 0.20393(8) 0.76172(15) 0.0171(3) Uani 1 1 d . . .
N2 N 0.9224(2) -0.02003(9) 0.74974(18) 0.0254(4) Uani 1 1 d . . .
P1 P 0.98911(5) 0.19958(2) 0.91265(3) 0.01144(9) Uani 1 1 d . . .
P2 P 0.69071(5) 0.20131(2) 0.61177(3) 0.01172(9) Uani 1 1 d . . .
Pd1 Pd 0.852421(14) 0.198183(5) 0.762099(11) 0.01096(3) Uani 1 1 d . . .

loop_
_atom_site_aniso_label
_atom_site_aniso_U_11
_atom_site_aniso_U_22
_atom_site_aniso_U_33
_atom_site_aniso_U_23
_atom_site_aniso_U_13
_atom_site_aniso_U_12
C1 0.0124(8) 0.0097(6) 0.0142(8) -0.0001(6) 0.0088(7) 0.0002(5)
C2 0.0152(9) 0.0106(6) 0.0186(8) 0.0001(6) 0.0130(8) -0.0012(5)
C3 0.0210(10) 0.0125(6) 0.0294(11) -0.0004(8) 0.0200(10) -0.0026(7)
C4 0.0318(13) 0.0104(6) 0.0456(15) -0.0001(9) 0.0322(13) -0.0017(7)
C5 0.0190(9) 0.0101(6) 0.0243(10) 0.0007(7) 0.0167(9) 0.0001(6)
C6 0.0127(8) 0.0131(6) 0.0176(8) 0.0009(7) 0.0108(7) 0.0010(6)
C7 0.0220(10) 0.0124(6) 0.0274(11) 0.0012(7) 0.0193(10) 0.0019(7)
C8 0.0441(17) 0.0253(9) 0.077(3) -0.0092(14) 0.054(2) -0.0068(11)
C9 0.0440(17) 0.0175(8) 0.077(2) 0.0007(13) 0.0521(19) 0.0034(10)
C10 0.0388(15) 0.0132(7) 0.0535(19) -0.0049(10) 0.0361(16) 0.0003(9)
C11 0.0425(16) 0.0268(9) 0.056(2) 0.0017(12) 0.0440(17) 0.0063(10)
C21 0.0149(8) 0.0120(7) 0.0123(8) -0.0016(6) 0.0090(7) -0.0009(6)
C22 0.0181(10) 0.0172(8) 0.0142(9) 0.0007(6) 0.0090(8) 0.0007(7)
C23 0.0208(10) 0.0180(9) 0.0215(11) -0.0071(8) 0.0126(9) -0.0041(8)
C24 0.0228(10) 0.0187(9) 0.0252(11) -0.0069(8) 0.0178(10) -0.0045(8)
C25 0.0262(11) 0.0131(8) 0.0213(10) 0.0000(7) 0.0169(10) 0.0025(8)
C26 0.0174(9) 0.0145(8) 0.0158(9) -0.0019(7) 0.0094(8) 0.0014(7)
C31 0.0169(9) 0.0160(8) 0.0173(9) 0.0007(7) 0.0127(8) 0.0005(7)
C32 0.0229(10) 0.0174(9) 0.0215(10) 0.0004(8) 0.0165(9) -0.0013(8)
C33 0.0253(11) 0.0227(10) 0.0298(13) 0.0062(9) 0.0209(11) 0.0004(8)
C34 0.0379(15) 0.0329(13) 0.0443(17) 0.0042(12) 0.0355(15) -0.0024(11)
C35 0.0501(19) 0.0299(12) 0.057(2) -0.0029(13) 0.0490(19) -0.0019(12)
C36 0.0320(14) 0.0204(9) 0.0389(14) -0.0019(9) 0.0310(13) 0.0004(9)
C41 0.0137(8) 0.0121(7) 0.0165(9) -0.0008(6) 0.0100(8) 0.0001(6)
C42 0.0167(9) 0.0161(8) 0.0182(9) 0.0007(7) 0.0108(8) 0.0019(7)
C43 0.0169(10) 0.0185(9) 0.0186(10) 0.0032(8) 0.0080(8) 0.0044(7)
C44 0.0155(10) 0.0225(10) 0.0270(12) 0.0023(9) 0.0115(10) 0.0048(8)
C45 0.0209(11) 0.0296(12) 0.0279(12) 0.0035(9) 0.0181(10) 0.0070(9)
C46 0.0169(9) 0.0205(9) 0.0212(10) 0.0025(8) 0.0140(9) 0.0047(7)
C51 0.0147(8) 0.0131(7) 0.0165(9) 0.0013(6) 0.0108(8) 0.0013(6)
C52 0.0270(12) 0.0146(8) 0.0168(9) 0.0032(7) 0.0122(9) 0.0042(8)
C53 0.0321(14) 0.0217(10) 0.0177(10) 0.0068(8) 0.0135(11) 0.0040(9)
C54 0.0264(11) 0.0134(8) 0.0342(14) 0.0069(8) 0.0220(11) 0.0067(8)
C55 0.0237(11) 0.0139(8) 0.0283(12) 0.0033(8) 0.0189(10) 0.0061(8)
C56 0.0214(10) 0.0149(8) 0.0190(10) 0.0004(7) 0.0142(9) 0.0028(7)
C61 0.0170(9) 0.0133(7) 0.0160(9) 0.0002(6) 0.0120(8) 0.0011(6)
C62 0.0200(10) 0.0184(9) 0.0180(9) -0.0021(7) 0.0136(9) 0.0001(7)
C63 0.0264(11) 0.0196(9) 0.0220(11) -0.0029(8) 0.0179(10) 0.0003(8)
C64 0.0292(12) 0.0227(10) 0.0279(12) -0.0039(9) 0.0240(11) 0.0002(9)
C65 0.0247(11) 0.0247(10) 0.0264(11) -0.0040(9) 0.0210(10) 0.0003(9)
C66 0.0179(9) 0.0206(9) 0.0211(10) -0.0041(8) 0.0147(9) -0.0014(7)
C71 0.0135(8) 0.0157(8) 0.0155(8) 0.0008(7) 0.0101(7) 0.0006(6)
C72 0.0183(10) 0.0236(9) 0.0269(11) 0.0019(8) 0.0174(10) 0.0016(8)
C73 0.0182(11) 0.0407(14) 0.0338(14) 0.0032(12) 0.0197(11) 0.0024(10)
C74 0.0208(12) 0.0445(15) 0.0308(14) -0.0047(12) 0.0184(11) -0.0094(11)
C75 0.0258(12) 0.0286(11) 0.0276(13) -0.0072(10) 0.0180(11) -0.0119(9)
C76 0.0208(10) 0.0180(9) 0.0245(11) -0.0050(8) 0.0168(9) -0.0050(8)
B1 0.0240(12) 0.0142(8) 0.0196(11) 0.0013(8) 0.0127(10) -0.0010(8)
Cl1 0.0185(2) 0.01338(15) 0.0244(2) -0.00018(17) 0.0171(2) -0.00241(15)
Cl2 0.0357(4) 0.0336(3) 0.0359(4) 0.0068(3) 0.0262(3) 0.0045(3)
Cl3 0.0336(4) 0.0332(3) 0.0557(5) -0.0008(3) 0.0357(4) -0.0040(3)
F1 0.0348(10) 0.0323(8) 0.0527(13) 0.0055(8) 0.0315(10) -0.0022(7)
F2 0.0432(10) 0.0232(7) 0.0259(8) 0.0014(6) 0.0237(8) 0.0009(7)
F3 0.0358(9) 0.0197(6) 0.0177(7) 0.0026(5) 0.0076(7) 0.0025(6)
F4 0.0441(10) 0.0132(5) 0.0340(10) 0.0021(5) 0.0236(9) -0.0002(6)
N1 0.0190(8) 0.0146(6) 0.0250(9) -0.0010(6) 0.0180(8) -0.0001(6)
N2 0.0299(11) 0.0145(6) 0.0423(13) -0.0021(8) 0.0290(11) 0.0027(7)
P1 0.0124(2) 0.00922(18) 0.0124(2) -0.00044(15) 0.00860(18) 0.00017(15)
P2 0.0118(2) 0.01046(18) 0.0122(2) 0.00003(15) 0.00815(18) 0.00036(15)
Pd1 0.01193(6) 0.00855(5) 0.01492(6) -0.00021(5) 0.01031(5) -0.00030(4)

loop_
_atom_type_symbol
_atom_type_description
_atom_type_scat_dispersion_real
_atom_type_scat_dispersion_imag
_atom_type_scat_source
C C 0.0033 0.0016 'International Tables Vol C Tables 4.2.6.8 and 6.1.1.4'
H H 0.0000 0.0000 'International Tables Vol C Tables 4.2.6.8 and 6.1.1.4'
B B 0.0013 0.0007 'International Tables Vol C Tables 4.2.6.8 and 6.1.1.4'
Cl Cl 0.1484 0.1585 'International Tables Vol C Tables 4.2.6.8 and 6.1.1.4'
F F 0.0171 0.0103 'International Tables Vol C Tables 4.2.6.8 and 6.1.1.4'
N N 0.0061 0.0033 'International Tables Vol C Tables 4.2.6.8 and 6.1.1.4'
P P 0.1023 0.0942 'International Tables Vol C Tables 4.2.6.8 and 6.1.1.4'
Pd Pd -0.9988 1.0072 'International Tables Vol C Tables 4.2.6.8 and 6.1.1.4'

loop_
_geom_angle_atom_site_label_1
_geom_angle_atom_site_label_2
_geom_angle_atom_site_label_3
_geom_angle
_geom_angle_site_symmetry_1
_geom_angle_site_symmetry_3
_geom_angle_publ_flag
C2 C1 C5 111.09(15) . . y
C2 C1 Pd1 126.6(2) . . y
C5 C1 Pd1 122.3(3) . . y
C6 C2 C1 118.09(15) . . y
C6 C2 C3 131.52(16) . . y
C1 C2 C3 110.39(15) . . y
C2 C3 C4 104.5(2) . . y
C2 C3 H3A 110.8 . . n
C4 C3 H3A 110.8 . . n
C2 C3 H3B 110.8 . . n
C4 C3 H3B 110.8 . . n
H3A C3 H3B 108.9 . . n
C5 C4 C3 104.81(14) . . y
C5 C4 H4A 110.8 . . n
C3 C4 H4A 110.8 . . n
C5 C4 H4B 110.8 . . n
C3 C4 H4B 110.8 . . n
H4A C4 H4B 108.9 . . n
C7 C5 C1 119.38(16) . . y
C7 C5 C4 131.47(16) . . y
C1 C5 C4 109.14(15) . . y
N1 C6 C2 130.70(17) . . y
N1 C6 H6 114.6 . . n
C2 C6 H6 114.6 . . n
N2 C7 C5 131.60(18) . . y
N2 C7 H7 114.2 . . n
C5 C7 H7 114.2 . . n
N1 C8 H8A 109.5 . . n
N1 C8 H8B 109.5 . . n
H8A C8 H8B 109.5 . . n
N1 C8 H8C 109.5 . . n
H8A C8 H8C 109.5 . . n
H8B C8 H8C 109.5 . . n
N1 C9 H9A 109.5 . . n
N1 C9 H9B 109.5 . . n
H9A C9 H9B 109.5 . . n
N1 C9 H9C 109.5 . . n
H9A C9 H9C 109.5 . . n
H9B C9 H9C 109.5 . . n
N2 C10 H10A 109.5 . . n
N2 C10 H10B 109.5 . . n
H10A C10 H10B 109.5 . . n
N2 C10 H10C 109.5 . . n
H10A C10 H10C 109.5 . . n
H10B C10 H10C 109.5 . . n
N2 C11 H11A 109.5 . . n
N2 C11 H11B 109.5 . . n
H11A C11 H11B 109.5 . . n
N2 C11 H11C 109.5 . . n
H11A C11 H11C 109.5 . . n
H11B C11 H11C 109.5 . . n
C22 C21 C26 119.05(19) . . y
C22 C21 P1 121.39(16) . . y
C26 C21 P1 119.41(16) . . y
C23 C22 C21 120.5(2) . . y
C23 C22 H22 119.8 . . n
C21 C22 H22 119.8 . . n
C24 C23 C22 119.9(2) . . y
C24 C23 H23 120.0 . . n
C22 C23 H23 120.0 . . n
C25 C24 C23 120.4(2) . . y
C25 C24 H24 119.8 . . n
C23 C24 H24 119.8 . . n
C24 C25 C26 119.8(2) . . y
C24 C25 H25 120.1 . . n
C26 C25 H25 120.1 . . n
C25 C26 C21 120.4(2) . . y
C25 C26 H26 119.8 . . n
C21 C26 H26 119.8 . . n
C36 C31 C32 118.2(2) . . y
C36 C31 P1 121.20(17) . . y
C32 C31 P1 120.46(17) . . y
C33 C32 C31 120.6(2) . . y
C33 C32 H32 119.7 . . n
C31 C32 H32 119.7 . . n
C34 C33 C32 120.5(2) . . y
C34 C33 H33 119.8 . . n
C32 C33 H33 119.8 . . n
C33 C34 C35 119.6(3) . . y
C33 C34 H34 120.2 . . n
C35 C34 H34 120.2 . . n
C34 C35 C36 120.1(3) . . y
C34 C35 H35 120.0 . . n
C36 C35 H35 120.0 . . n
C31 C36 C35 121.0(2) . . y
C31 C36 H36 119.5 . . n
C35 C36 H36 119.5 . . n
C42 C41 C46 120.0(2) . . y
C42 C41 P1 121.58(17) . . y
C46 C41 P1 118.40(17) . . y
C43 C42 C41 119.6(2) . . y
C43 C42 H42 120.2 . . n
C41 C42 H42 120.2 . . n
C42 C43 C44 120.2(2) . . y
C42 C43 H43 119.9 . . n
C44 C43 H43 119.9 . . n
C45 C44 C43 120.7(2) . . y
C45 C44 H44 119.6 . . n
C43 C44 H44 119.6 . . n
C44 C45 C46 119.5(2) . . y
C44 C45 H45 120.3 . . n
C46 C45 H45 120.3 . . n
C45 C46 C41 119.9(2) . . y
C45 C46 H46 120.0 . . n
C41 C46 H46 120.0 . . n
C52 C51 C56 119.4(2) . . y
C52 C51 P2 120.65(16) . . y
C56 C51 P2 119.81(17) . . y
C53 C52 C51 119.8(2) . . y
C53 C52 H52 120.1 . . n
C51 C52 H52 120.1 . . n
C54 C53 C52 120.4(2) . . y
C54 C53 H53 119.8 . . n
C52 C53 H53 119.8 . . n
C55 C54 C53 120.4(2) . . y
C55 C54 H54 119.8 . . n
C53 C54 H54 119.8 . . n
C54 C55 C56 119.6(2) . . y
C54 C55 H55 120.2 . . n
C56 C55 H55 120.2 . . n
C55 C56 C51 120.5(2) . . y
C55 C56 H56 119.8 . . n
C51 C56 H56 119.8 . . n
C66 C61 C62 119.2(2) . . y
C66 C61 P2 118.51(17) . . y
C62 C61 P2 122.29(17) . . y
C61 C62 C63 120.0(2) . . y
C61 C62 H62 120.0 . . n
C63 C62 H62 120.0 . . n
C64 C63 C62 120.6(2) . . y
C64 C63 H63 119.7 . . n
C62 C63 H63 119.7 . . n
C63 C64 C65 119.6(2) . . y
C63 C64 H64 120.2 . . n
C65 C64 H64 120.2 . . n
C64 C65 C66 120.7(2) . . y
C64 C65 H65 119.7 . . n
C66 C65 H65 119.7 . . n
C61 C66 C65 119.8(2) . . y
C61 C66 H66 120.1 . . n
C65 C66 H66 120.1 . . n
C72 C71 C76 118.7(2) . . y
C72 C71 P2 120.70(17) . . y
C76 C71 P2 120.45(17) . . y
C73 C72 C71 120.5(2) . . y
C73 C72 H72 119.8 . . n
C71 C72 H72 119.8 . . n
C74 C73 C72 120.4(3) . . y
C74 C73 H73 119.8 . . n
C72 C73 H73 119.8 . . n
C73 C74 C75 120.0(3) . . y
C73 C74 H74 120.0 . . n
C75 C74 H74 120.0 . . n
C74 C75 C76 120.1(2) . . y
C74 C75 H75 120.0 . . n
C76 C75 H75 120.0 . . n
C75 C76 C71 120.3(2) . . y
C75 C76 H76 119.8 . . n
C71 C76 H76 119.8 . . n
Cl3 C77A Cl2 114.0(4) . . y
Cl3 C77A H77A 108.8 . . n
Cl2 C77A H77A 108.8 . . n
Cl3 C77A H77B 108.8 . . n
Cl2 C77A H77B 108.8 . . n
H77A C77A H77B 107.7 . . n
Cl2 C77B Cl3 108.4(3) . . y
Cl2 C77B H77C 110.0 . . n
Cl3 C77B H77C 110.0 . . n
Cl2 C77B H77D 110.0 . . n
Cl3 C77B H77D 110.0 . . n
H77C C77B H77D 108.4 . . n
F3 B1 F1 108.0(2) . . y
F3 B1 F2 109.8(2) . . y
F1 B1 F2 109.5(2) . . y
F3 B1 F4 110.1(2) . . y
F1 B1 F4 109.3(2) . . y
F2 B1 F4 110.0(2) . . y
C6 N1 C8 122.65(16) . . y
C6 N1 C9 120.20(17) . . y
C8 N1 C9 116.9(4) . . y
C7 N2 C11 120.95(18) . . y
C7 N2 C10 123.7(4) . . y
C11 N2 C10 115.22(18) . . y
C41 P1 C21 106.76(10) . . y
C41 P1 C31 104.19(10) . . y
C21 P1 C31 102.26(10) . . y
C41 P1 Pd1 113.19(8) . . y
C21 P1 Pd1 110.96(7) . . y
C31 P1 Pd1 118.34(8) . . y
C71 P2 C51 102.46(10) . . y
C71 P2 C61 104.63(10) . . y
C51 P2 C61 106.16(10) . . y
C71 P2 Pd1 116.60(8) . . y
C51 P2 Pd1 111.88(7) . . y
C61 P2 Pd1 113.95(8) . . y
C1 Pd1 P2 88.42(6) . . y
C1 Pd1 P1 87.35(6) . . y
P2 Pd1 P1 170.364(17) . . y
C1 Pd1 Cl1 170.21(5) . . y
P2 Pd1 Cl1 91.77(2) . . y
P1 Pd1 Cl1 93.86(2) . . y

loop_
_geom_bond_atom_site_label_1
_geom_bond_atom_site_label_2
_geom_bond_distance
_geom_bond_site_symmetry_2
_geom_bond_publ_flag
C1 C2 1.390(5) . y
C1 C5 1.413(2) . y
C1 Pd1 1.9756(17) . y
C2 C6 1.377(5) . y
C2 C3 1.511(2) . y
C3 C4 1.543(3) . y
C3 H3A 0.9700 . n
C3 H3B 0.9700 . n
C4 C5 1.520(3) . y
C4 H4A 0.9700 . n
C4 H4B 0.9700 . n
C5 C7 1.388(3) . y
C6 N1 1.319(5) . y
C6 H6 0.9300 . n
C7 N2 1.323(2) . y
C7 H7 0.9300 . n
C8 N1 1.433(3) . y
C8 H8A 0.9600 . n
C8 H8B 0.9600 . n
C8 H8C 0.9600 . n
C9 N1 1.448(3) . y
C9 H9A 0.9600 . n
C9 H9B 0.9600 . n
C9 H9C 0.9600 . n
C10 N2 1.455(3) . y
C10 H10A 0.9600 . n
C10 H10B 0.9600 . n
C10 H10C 0.9600 . n
C11 N2 1.443(8) . y
C11 H11A 0.9600 . n
C11 H11B 0.9600 . n
C11 H11C 0.9600 . n
C21 C22 1.387(3) . y
C21 C26 1.391(3) . y
C21 P1 1.810(2) . y
C22 C23 1.384(3) . y
C22 H22 0.9300 . n
C23 C24 1.381(4) . y
C23 H23 0.9300 . n
C24 C25 1.375(4) . y
C24 H24 0.9300 . n
C25 C26 1.389(3) . y
C25 H25 0.9300 . n
C26 H26 0.9300 . n
C31 C36 1.391(3) . y
C31 C32 1.399(3) . y
C31 P1 1.823(2) . y
C32 C33 1.388(3) . y
C32 H32 0.9300 . n
C33 C34 1.383(4) . y
C33 H33 0.9300 . n
C34 C35 1.382(4) . y
C34 H34 0.9300 . n
C35 C36 1.392(4) . y
C35 H35 0.9300 . n
C36 H36 0.9300 . n
C41 C42 1.395(3) . y
C41 C46 1.399(3) . y
C41 P1 1.799(2) . y
C42 C43 1.383(3) . y
C42 H42 0.9300 . n
C43 C44 1.389(4) . y
C43 H43 0.9300 . n
C44 C45 1.384(4) . y
C44 H44 0.9300 . n
C45 C46 1.393(3) . y
C45 H45 0.9300 . n
C46 H46 0.9300 . n
C51 C52 1.390(3) . y
C51 C56 1.392(3) . y
C51 P2 1.816(2) . y
C52 C53 1.389(3) . y
C52 H52 0.9300 . n
C53 C54 1.379(4) . y
C53 H53 0.9300 . n
C54 C55 1.379(4) . y
C54 H54 0.9300 . n
C55 C56 1.389(3) . y
C55 H55 0.9300 . n
C56 H56 0.9300 . n
C61 C66 1.388(3) . y
C61 C62 1.392(3) . y
C61 P2 1.818(2) . y
C62 C63 1.396(3) . y
C62 H62 0.9300 . n
C63 C64 1.369(4) . y
C63 H63 0.9300 . n
C64 C65 1.378(4) . y
C64 H64 0.9300 . n
C65 C66 1.397(3) . y
C65 H65 0.9300 . n
C66 H66 0.9300 . n
C71 C72 1.386(3) . y
C71 C76 1.400(3) . y
C71 P2 1.806(2) . y
C72 C73 1.383(4) . y
C72 H72 0.9300 . n
C73 C74 1.375(5) . y
C73 H73 0.9300 . n
C74 C75 1.380(4) . y
C74 H74 0.9300 . n
C75 C76 1.383(4) . y
C75 H75 0.9300 . n
C76 H76 0.9300 . n
C77A Cl3 1.681(8) . y
C77A Cl2 1.780(7) . y
C77A H77A 0.9700 . n
C77A H77B 0.9700 . n
C77B Cl2 1.749(5) . y
C77B Cl3 1.831(5) . y
C77B H77C 0.9700 . n
C77B H77D 0.9700 . n
B1 F3 1.379(3) . y
B1 F1 1.383(3) . y
B1 F2 1.388(3) . y
B1 F4 1.392(3) . y
Cl1 Pd1 2.3837(5) . y
P1 Pd1 2.3334(7) . y
P2 Pd1 2.3286(7) . y
